data_7231744
loop_
_publ_author_name
'Lu, Yan-Na'
'Peng, Jun-Ling'
'Zhou, Xia'
'Wu, Jian-Zhong'
'Ou, Yong-Cong'
'Cai, Yue-Peng'

_publ_section_title
;
 Rapid naked-eye luminescence detection of carbonate ion through
 acetonitrile hydrolysis induced europium complexes
;
_journal_issue 46
_journal_name_full CrystEngComm
_journal_page_first 7574
_journal_paper_doi 10.1039/C8CE01414K
_journal_volume 20
_journal_year 2018
_chemical_formula_sum 'C50 H42 N8 O14 Tb2'
_chemical_formula_weight 1296.75
_space_group_crystal_system monoclinic
_space_group_IT_number 14
_space_group_name_Hall '-P 2ybc'
_space_group_name_H-M_alt 'P 1 21/c 1'
_symmetry_space_group_name_Hall '-P 2ybc'
_symmetry_space_group_name_H-M 'P 1 21/c 1'
_atom_sites_solution_hydrogens geom
_audit_creation_method SHELXL-2018/3
_audit_update_record
;
2018-08-06 deposited with the CCDC.
2018-10-30 downloaded from the CCDC.
;
_cell_angle_alpha 90
_cell_angle_beta 103.261(3)
_cell_angle_gamma 90
_cell_formula_units_Z 2
_cell_length_a 11.4496(19)
_cell_length_b 16.139(3)
_cell_length_c 13.595(2)
_cell_measurement_reflns_used 1935
_cell_measurement_temperature 296(2)
_cell_measurement_theta_max 19.51
_cell_measurement_theta_min 2.45
_cell_volume 2445.2(7)
_computing_cell_refinement 'Bruker SAINT'
_computing_data_collection 'Bruker APEX2'
_computing_data_reduction 'Bruker SAINT'
_computing_molecular_graphics 'Bruker SHELXTL'
_computing_publication_material 'Bruker SHELXTL'
_computing_structure_refinement 'SHELXL-2018/3 (Sheldrick, 2018)'
_computing_structure_solution 'SHELXL-2018/3 (Sheldrick, 2018)'
_diffrn_ambient_temperature 296(2)
_diffrn_measured_fraction_theta_full 0.999
_diffrn_measured_fraction_theta_max 0.999
_diffrn_measurement_device_type 'Bruker APEX-II CCD'
_diffrn_measurement_method '\f and \w scans'
_diffrn_radiation_type MoK\a
_diffrn_radiation_wavelength 0.71073
_diffrn_reflns_av_R_equivalents 0.0541
_diffrn_reflns_av_unetI/netI 0.0655
_diffrn_reflns_Laue_measured_fraction_full 0.999
_diffrn_reflns_Laue_measured_fraction_max 0.999
_diffrn_reflns_limit_h_max 13
_diffrn_reflns_limit_h_min -10
_diffrn_reflns_limit_k_max 19
_diffrn_reflns_limit_k_min -15
_diffrn_reflns_limit_l_max 16
_diffrn_reflns_limit_l_min -16
_diffrn_reflns_number 12405
_diffrn_reflns_point_group_measured_fraction_full 0.999
_diffrn_reflns_point_group_measured_fraction_max 0.999
_diffrn_reflns_theta_full 25.242
_diffrn_reflns_theta_max 25.247
_diffrn_reflns_theta_min 1.990
_diffrn_source 'sealed tube'
_exptl_absorpt_coefficient_mu 2.946
_exptl_absorpt_correction_type none
_exptl_crystal_colour yellow
_exptl_crystal_density_diffrn 1.761
_exptl_crystal_description block
_exptl_crystal_F_000 1280
_exptl_crystal_size_max 0.230
_exptl_crystal_size_mid 0.220
_exptl_crystal_size_min 0.210
_refine_diff_density_max 0.744
_refine_diff_density_min -0.702
_refine_diff_density_rms 0.098
_refine_ls_extinction_method none
_refine_ls_goodness_of_fit_ref 0.996
_refine_ls_hydrogen_treatment constr
_refine_ls_matrix_type full
_refine_ls_number_parameters 338
_refine_ls_number_reflns 4427
_refine_ls_number_restraints 0
_refine_ls_restrained_S_all 0.996
_refine_ls_R_factor_all 0.0757
_refine_ls_R_factor_gt 0.0415
_refine_ls_shift/su_max 0.001
_refine_ls_shift/su_mean 0.000
_refine_ls_structure_factor_coef Fsqd
_refine_ls_weighting_details 'w=1/[\s^2^(Fo^2^)+(0.0394P)^2^] where P=(Fo^2^+2Fc^2^)/3'
_refine_ls_weighting_scheme calc
_refine_ls_wR_factor_gt 0.0843
_refine_ls_wR_factor_ref 0.0975
_reflns_Friedel_coverage 0.000
_reflns_number_gt 2876
_reflns_number_total 4427
_reflns_threshold_expression 'I > 2\s(I)'
_cod_data_source_file c8ce01414k2.cif
_cod_data_source_block shelx_CCDC2
_cod_depositor_comments 'Adding full bibliography for 7231742--7231745.cif.'
_cod_database_code 7231744
_shelx_shelxl_version_number 2018/3
_shelx_space_group_comment
;
The symmetry employed for this shelxl refinement is uniquely defined
by the following loop, which should always be used as a source of
symmetry information in preference to the above space-group names.
They are only intended as comments.
;
_shelx_estimated_absorpt_t_min 0.551
_shelx_estimated_absorpt_t_max 0.577

loop_
_space_group_symop_operation_xyz
'x, y, z'
'-x, y+1/2, -z+1/2'
'-x, -y, -z'
'x, -y-1/2, z-1/2'

loop_
_atom_site_label
_atom_site_type_symbol
_atom_site_fract_x
_atom_site_fract_y
_atom_site_fract_z
_atom_site_U_iso_or_equiv
_atom_site_adp_type
_atom_site_occupancy
_atom_site_site_symmetry_order
_atom_site_calc_flag
_atom_site_refinement_flags_posn
_atom_site_refinement_flags_adp
C1 C 0.5088(6) -0.0943(4) 0.1615(5) 0.0620(18) Uani 1 1 d . .
H1 H 0.454657 -0.117869 0.194941 0.074 Uiso 1 1 calc R U
C2 C 0.5125(6) -0.1255(4) 0.0669(5) 0.067(2) Uani 1 1 d . .
H2 H 0.463159 -0.169206 0.038489 0.080 Uiso 1 1 calc R U
C3 C 0.5900(6) -0.0904(4) 0.0172(5) 0.0674(19) Uani 1 1 d . .
H3 H 0.592065 -0.108548 -0.047351 0.081 Uiso 1 1 calc R U
C4 C 0.6663(6) -0.0275(4) 0.0624(5) 0.0561(17) Uani 1 1 d . .
C5 C 0.6597(6) -0.0010(4) 0.1608(5) 0.0590(18) Uani 1 1 d . .
C6 C 0.7409(6) 0.0621(4) 0.2152(5) 0.0538(17) Uani 1 1 d . .
C7 C 0.8045(7) 0.1367(4) 0.3606(6) 0.075(2) Uani 1 1 d . .
H7 H 0.795489 0.152264 0.424290 0.090 Uiso 1 1 calc R U
C8 C 0.8995(7) 0.1708(4) 0.3258(6) 0.072(2) Uani 1 1 d . .
H8 H 0.953605 0.206767 0.366045 0.086 Uiso 1 1 calc R U
C9 C 0.9113(6) 0.1500(4) 0.2308(6) 0.0645(19) Uani 1 1 d . .
H9 H 0.973138 0.172759 0.205545 0.077 Uiso 1 1 calc R U
C10 C 0.8316(6) 0.0954(4) 0.1726(5) 0.0578(17) Uani 1 1 d . .
C11 C 0.8327(6) 0.0711(4) 0.0718(5) 0.0586(18) Uani 1 1 d . .
C12 C 0.7529(6) 0.0142(4) 0.0205(5) 0.0574(18) Uani 1 1 d . .
C13 C 0.8731(7) 0.0585(5) -0.0736(6) 0.067(2) Uani 1 1 d . .
C14 C 0.9288(7) 0.0692(4) -0.1594(6) 0.066(2) Uani 1 1 d . .
C15 C 1.0317(8) 0.1181(5) -0.1492(7) 0.079(2) Uani 1 1 d . .
C16 C 1.0870(8) 0.1288(5) -0.2280(8) 0.095(3) Uani 1 1 d . .
H16 H 1.154764 0.162181 -0.219793 0.114 Uiso 1 1 calc R U
C17 C 1.0416(10) 0.0898(6) -0.3199(8) 0.109(3) Uani 1 1 d . .
H17 H 1.081047 0.096161 -0.372056 0.130 Uiso 1 1 calc R U
C18 C 0.9360(9) 0.0402(6) -0.3360(8) 0.102(3) Uani 1 1 d . .
H18 H 0.904088 0.015296 -0.398008 0.122 Uiso 1 1 calc R U
C19 C 0.8827(8) 0.0308(5) -0.2535(7) 0.088(3) Uani 1 1 d . .
H19 H 0.814378 -0.001906 -0.261208 0.106 Uiso 1 1 calc R U
C20 C 0.4073(8) 0.1531(5) 0.2487(6) 0.071(2) Uani 1 1 d . .
C21 C 0.3337(9) 0.2204(5) 0.1890(6) 0.108(3) Uani 1 1 d . .
H21A H 0.335712 0.268613 0.230733 0.162 Uiso 1 1 calc R U
H21B H 0.252280 0.201890 0.166184 0.162 Uiso 1 1 calc R U
H21C H 0.365764 0.234020 0.131644 0.162 Uiso 1 1 calc R U
C22 C 0.6825(6) -0.0942(4) 0.5040(5) 0.0574(17) Uani 1 1 d . .
C23 C 0.7520(7) -0.1644(5) 0.5647(6) 0.091(3) Uani 1 1 d . .
H23A H 0.697753 -0.208289 0.571519 0.136 Uiso 1 1 calc R U
H23B H 0.791423 -0.144541 0.630532 0.136 Uiso 1 1 calc R U
H23C H 0.810819 -0.184921 0.530617 0.136 Uiso 1 1 calc R U
C24 C 0.6343(6) 0.1286(4) 0.5967(6) 0.0648(19) Uani 1 1 d . .
C25 C 0.6955(7) 0.2043(4) 0.6470(5) 0.088(3) Uani 1 1 d . .
H25A H 0.741901 0.190049 0.713014 0.132 Uiso 1 1 calc R U
H25B H 0.636489 0.245007 0.652978 0.132 Uiso 1 1 calc R U
H25C H 0.747596 0.226371 0.607272 0.132 Uiso 1 1 calc R U
N1 N 0.5776(5) -0.0331(3) 0.2071(4) 0.0533(13) Uani 1 1 d . .
N2 N 0.7272(5) 0.0839(3) 0.3085(4) 0.0595(14) Uani 1 1 d . .
N3 N 0.9093(5) 0.0981(3) 0.0135(5) 0.0656(15) Uani 1 1 d . .
N4 N 0.7788(5) 0.0075(4) -0.0733(4) 0.0664(16) Uani 1 1 d . .
H4 H 0.742134 -0.023273 -0.122431 0.080 Uiso 1 1 calc R U
O1 O 1.0812(5) 0.1580(4) -0.0604(5) 0.0972(17) Uani 1 1 d . .
H1H H 1.037573 0.152145 -0.020796 0.146 Uiso 1 1 calc R U
O2 O 0.3767(5) 0.0790(3) 0.2327(3) 0.0745(14) Uani 1 1 d . .
O3 O 0.5007(5) 0.1725(3) 0.3129(4) 0.0824(15) Uani 1 1 d . .
O4 O 0.4015(4) 0.0616(3) 0.4638(3) 0.0612(12) Uani 1 1 d . .
O5 O 0.7067(4) -0.0721(3) 0.4244(3) 0.0720(14) Uani 1 1 d . .
O6 O 0.4231(4) -0.0861(3) 0.3530(3) 0.0630(12) Uani 1 1 d . .
O7 O 0.6467(4) 0.1103(3) 0.5101(3) 0.0697(13) Uani 1 1 d . .
Tb1 Tb 0.54637(3) 0.03056(2) 0.37467(2) 0.05280(14) Uani 1 1 d . .

loop_
_atom_site_aniso_label
_atom_site_aniso_U_11
_atom_site_aniso_U_22
_atom_site_aniso_U_33
_atom_site_aniso_U_23
_atom_site_aniso_U_13
_atom_site_aniso_U_12
C1 0.068(5) 0.074(5) 0.050(4) -0.005(4) 0.026(4) -0.005(4)
C2 0.065(5) 0.084(5) 0.056(5) -0.017(4) 0.021(4) -0.021(4)
C3 0.066(5) 0.081(5) 0.058(5) -0.013(4) 0.018(4) -0.006(4)
C4 0.051(4) 0.079(5) 0.044(4) 0.007(4) 0.022(3) 0.001(4)
C5 0.052(4) 0.070(4) 0.059(5) 0.017(4) 0.022(4) 0.008(4)
C6 0.052(4) 0.056(4) 0.056(4) 0.005(3) 0.019(4) 0.005(3)
C7 0.079(6) 0.081(5) 0.067(5) -0.009(4) 0.023(5) -0.007(5)
C8 0.071(5) 0.067(5) 0.075(6) -0.004(4) 0.015(4) -0.004(4)
C9 0.049(4) 0.076(5) 0.072(5) 0.007(4) 0.019(4) -0.001(4)
C10 0.045(4) 0.063(4) 0.067(5) 0.009(4) 0.017(4) 0.004(3)
C11 0.059(5) 0.063(4) 0.059(5) 0.003(4) 0.024(4) 0.009(4)
C12 0.061(5) 0.072(5) 0.040(4) 0.005(3) 0.015(3) 0.009(4)
C13 0.053(5) 0.082(5) 0.071(5) 0.015(4) 0.028(4) 0.008(4)
C14 0.056(5) 0.076(5) 0.074(6) 0.023(4) 0.029(4) 0.005(4)
C15 0.088(7) 0.072(5) 0.088(7) 0.016(5) 0.041(6) 0.022(5)
C16 0.096(7) 0.093(6) 0.112(8) 0.032(6) 0.056(7) 0.026(5)
C17 0.111(9) 0.127(8) 0.109(8) 0.044(7) 0.069(7) 0.033(7)
C18 0.099(7) 0.115(7) 0.107(8) 0.032(6) 0.055(6) 0.025(6)
C19 0.083(6) 0.109(7) 0.084(6) 0.016(5) 0.042(5) 0.018(5)
C20 0.079(6) 0.085(6) 0.050(5) 0.015(4) 0.021(4) 0.020(5)
C21 0.158(9) 0.098(6) 0.069(6) 0.018(5) 0.028(6) 0.045(6)
C22 0.067(5) 0.058(4) 0.049(4) -0.006(3) 0.019(4) -0.005(4)
C23 0.113(7) 0.096(6) 0.069(5) 0.016(5) 0.033(5) 0.040(5)
C24 0.070(5) 0.076(5) 0.053(5) -0.004(4) 0.022(4) -0.015(4)
C25 0.117(7) 0.083(5) 0.068(5) -0.017(4) 0.031(5) -0.030(5)
N1 0.053(3) 0.066(3) 0.041(3) -0.004(3) 0.011(3) -0.004(3)
N2 0.066(4) 0.062(4) 0.055(4) -0.004(3) 0.022(3) -0.007(3)
N3 0.060(4) 0.074(4) 0.067(4) 0.010(3) 0.024(3) 0.006(3)
N4 0.073(4) 0.083(4) 0.050(4) 0.002(3) 0.028(3) 0.002(3)
O1 0.093(4) 0.095(4) 0.117(5) 0.018(4) 0.052(4) -0.004(4)
O2 0.094(4) 0.077(3) 0.053(3) -0.002(3) 0.019(3) 0.011(3)
O3 0.091(4) 0.074(3) 0.083(4) 0.004(3) 0.022(3) -0.001(3)
O4 0.064(3) 0.075(3) 0.049(3) -0.004(2) 0.022(2) 0.009(2)
O5 0.080(4) 0.092(3) 0.053(3) 0.006(3) 0.032(3) 0.015(3)
O6 0.073(3) 0.075(3) 0.044(3) -0.013(2) 0.018(2) -0.013(3)
O7 0.080(3) 0.084(3) 0.049(3) -0.012(2) 0.023(3) -0.025(3)
Tb1 0.0577(2) 0.0614(2) 0.0417(2) -0.00466(16) 0.01652(15) -0.00290(18)

loop_
_atom_type_symbol
_atom_type_description
_atom_type_scat_dispersion_real
_atom_type_scat_dispersion_imag
_atom_type_scat_source
C C 0.0033 0.0016 'International Tables Vol C Tables 4.2.6.8 and 6.1.1.4'
H H 0.0000 0.0000 'International Tables Vol C Tables 4.2.6.8 and 6.1.1.4'
N N 0.0061 0.0033 'International Tables Vol C Tables 4.2.6.8 and 6.1.1.4'
O O 0.0106 0.0060 'International Tables Vol C Tables 4.2.6.8 and 6.1.1.4'
Tb Tb -0.1723 4.1537 'International Tables Vol C Tables 4.2.6.8 and 6.1.1.4'

loop_
_geom_angle_atom_site_label_1
_geom_angle_atom_site_label_2
_geom_angle_atom_site_label_3
_geom_angle
_geom_angle_site_symmetry_1
_geom_angle_site_symmetry_3
N1 C1 C2 124.2(7) . .
N1 C1 H1 117.9 . .
C2 C1 H1 117.9 . .
C3 C2 C1 118.1(7) . .
C3 C2 H2 120.9 . .
C1 C2 H2 120.9 . .
C2 C3 C4 120.1(7) . .
C2 C3 H3 119.9 . .
C4 C3 H3 119.9 . .
C3 C4 C12 126.5(6) . .
C3 C4 C5 118.3(6) . .
C12 C4 C5 115.3(6) . .
N1 C5 C4 121.0(6) . .
N1 C5 C6 117.5(6) . .
C4 C5 C6 121.4(6) . .
N2 C6 C10 122.7(6) . .
N2 C6 C5 117.2(6) . .
C10 C6 C5 120.1(6) . .
N2 C7 C8 123.7(7) . .
N2 C7 H7 118.2 . .
C8 C7 H7 118.2 . .
C9 C8 C7 118.5(7) . .
C9 C8 H8 120.8 . .
C7 C8 H8 120.8 . .
C8 C9 C10 120.1(7) . .
C8 C9 H9 119.9 . .
C10 C9 H9 119.9 . .
C9 C10 C6 117.4(7) . .
C9 C10 C11 125.1(7) . .
C6 C10 C11 117.4(6) . .
C12 C11 N3 111.0(6) . .
C12 C11 C10 121.4(7) . .
N3 C11 C10 127.6(7) . .
C11 C12 N4 105.3(6) . .
C11 C12 C4 124.0(6) . .
N4 C12 C4 130.6(7) . .
N3 C13 N4 112.1(7) . .
N3 C13 C14 123.4(7) . .
N4 C13 C14 124.4(7) . .
C15 C14 C19 118.0(8) . .
C15 C14 C13 119.9(8) . .
C19 C14 C13 122.1(7) . .
O1 C15 C16 117.1(9) . .
O1 C15 C14 121.4(8) . .
C16 C15 C14 121.5(9) . .
C15 C16 C17 120.0(10) . .
C15 C16 H16 120.0 . .
C17 C16 H16 120.0 . .
C16 C17 C18 121.5(9) . .
C16 C17 H17 119.3 . .
C18 C17 H17 119.3 . .
C19 C18 C17 116.6(10) . .
C19 C18 H18 121.7 . .
C17 C18 H18 121.7 . .
C18 C19 C14 122.5(9) . .
C18 C19 H19 118.8 . .
C14 C19 H19 118.8 . .
O2 C20 O3 121.3(7) . .
O2 C20 C21 120.0(8) . .
O3 C20 C21 118.7(8) . .
O2 C20 Tb1 62.4(4) . .
O3 C20 Tb1 59.1(4) . .
C21 C20 Tb1 176.1(6) . .
C20 C21 H21A 109.5 . .
C20 C21 H21B 109.5 . .
H21A C21 H21B 109.5 . .
C20 C21 H21C 109.5 . .
H21A C21 H21C 109.5 . .
H21B C21 H21C 109.5 . .
O5 C22 O4 122.0(7) . 3_656
O5 C22 C23 120.0(7) . .
O4 C22 C23 118.0(7) 3_656 .
O5 C22 Tb1 57.4(4) . .
O4 C22 Tb1 64.7(4) 3_656 .
C23 C22 Tb1 175.4(5) . .
C22 C23 H23A 109.5 . .
C22 C23 H23B 109.5 . .
H23A C23 H23B 109.5 . .
C22 C23 H23C 109.5 . .
H23A C23 H23C 109.5 . .
H23B C23 H23C 109.5 . .
O7 C24 O6 124.8(7) . 3_656
O7 C24 C25 118.7(7) . .
O6 C24 C25 116.5(7) 3_656 .
C24 C25 H25A 109.5 . .
C24 C25 H25B 109.5 . .
H25A C25 H25B 109.5 . .
C24 C25 H25C 109.5 . .
H25A C25 H25C 109.5 . .
H25B C25 H25C 109.5 . .
C1 N1 C5 118.1(6) . .
C1 N1 Tb1 121.2(4) . .
C5 N1 Tb1 120.5(4) . .
C7 N2 C6 117.6(6) . .
C7 N2 Tb1 121.6(5) . .
C6 N2 Tb1 120.7(4) . .
C13 N3 C11 104.5(6) . .
C13 N4 C12 107.1(6) . .
C13 N4 H4 126.5 . .
C12 N4 H4 126.5 . .
C15 O1 H1H 109.5 . .
C20 O2 Tb1 91.6(4) . .
C20 O3 Tb1 94.9(5) . .
C22 O4 Tb1 164.9(5) 3_656 .
C22 O4 Tb1 89.4(4) 3_656 3_656
Tb1 O4 Tb1 105.27(17) . 3_656
C22 O5 Tb1 97.6(4) . .
C24 O6 Tb1 138.6(4) 3_656 .
C24 O7 Tb1 137.1(5) . .
O4 Tb1 O7 75.50(16) . .
O4 Tb1 O6 75.87(15) . .
O7 Tb1 O6 136.29(15) . .
O4 Tb1 O5 125.57(15) . .
O7 Tb1 O5 87.32(16) . .
O6 Tb1 O5 83.23(17) . .
O4 Tb1 O3 81.67(16) . .
O7 Tb1 O3 77.39(17) . .
O6 Tb1 O3 129.44(17) . .
O5 Tb1 O3 144.39(18) . .
O4 Tb1 O2 79.37(16) . .
O7 Tb1 O2 125.97(17) . .
O6 Tb1 O2 79.42(16) . .
O5 Tb1 O2 144.67(16) . .
O3 Tb1 O2 51.97(16) . .
O4 Tb1 N2 146.50(17) . .
O7 Tb1 N2 78.52(17) . .
O6 Tb1 N2 137.30(17) . .
O5 Tb1 N2 73.29(16) . .
O3 Tb1 N2 72.25(17) . .
O2 Tb1 N2 99.67(17) . .
O4 Tb1 N1 143.27(16) . .
O7 Tb1 N1 140.51(17) . .
O6 Tb1 N1 76.76(16) . .
O5 Tb1 N1 74.29(15) . .
O3 Tb1 N1 97.51(17) . .
O2 Tb1 N1 71.90(15) . .
N2 Tb1 N1 62.92(17) . .
O4 Tb1 O4 74.73(17) . 3_656
O7 Tb1 O4 70.89(15) . 3_656
O6 Tb1 O4 70.14(14) . 3_656
O5 Tb1 O4 50.88(15) . 3_656
O3 Tb1 O4 144.17(16) . 3_656
O2 Tb1 O4 143.83(16) . 3_656
N2 Tb1 O4 115.86(16) . 3_656
N1 Tb1 O4 117.52(15) . 3_656
O4 Tb1 C20 78.25(18) . .
O7 Tb1 C20 101.4(2) . .
O6 Tb1 C20 104.2(2) . .
O5 Tb1 C20 156.16(19) . .
O3 Tb1 C20 26.01(19) . .
O2 Tb1 C20 26.02(19) . .
N2 Tb1 C20 86.6(2) . .
N1 Tb1 C20 85.28(19) . .
O4 Tb1 C20 152.96(18) 3_656 .
O4 Tb1 C22 100.6(2) . .
O7 Tb1 C22 78.69(17) . .
O6 Tb1 C22 74.93(17) . .
O5 Tb1 C22 25.01(17) . .
O3 Tb1 C22 154.57(18) . .
O2 Tb1 C22 153.46(17) . .
N2 Tb1 C22 94.63(19) . .
N1 Tb1 C22 95.43(18) . .
O4 Tb1 C22 25.88(16) 3_656 .
C20 Tb1 C22 178.7(2) . .
O4 Tb1 Tb1 39.89(11) . 3_656
O7 Tb1 Tb1 68.53(11) . 3_656
O6 Tb1 Tb1 68.26(11) . 3_656
O5 Tb1 Tb1 85.71(11) . 3_656
O3 Tb1 Tb1 116.95(13) . 3_656
O2 Tb1 Tb1 115.30(12) . 3_656
N2 Tb1 Tb1 141.61(12) . 3_656
N1 Tb1 Tb1 141.43(11) . 3_656
O4 Tb1 Tb1 34.85(10) 3_656 3_656
C20 Tb1 Tb1 118.13(15) . 3_656
C22 Tb1 Tb1 60.70(15) . 3_656

loop_
_geom_bond_atom_site_label_1
_geom_bond_atom_site_label_2
_geom_bond_distance
_geom_bond_site_symmetry_2
C1 N1 1.324(7) .
C1 C2 1.392(9) .
C1 H1 0.9300 .
C2 C3 1.357(9) .
C2 H2 0.9300 .
C3 C4 1.388(8) .
C3 H3 0.9300 .
C4 C12 1.422(9) .
C4 C5 1.422(9) .
C5 N1 1.350(8) .
C5 C6 1.461(9) .
C6 N2 1.360(8) .
C6 C10 1.407(9) .
C7 N2 1.313(8) .
C7 C8 1.395(10) .
C7 H7 0.9300 .
C8 C9 1.370(9) .
C8 H8 0.9300 .
C9 C10 1.380(9) .
C9 H9 0.9300 .
C10 C11 1.428(9) .
C11 C12 1.368(9) .
C11 N3 1.381(8) .
C12 N4 1.379(8) .
C13 N3 1.325(9) .
C13 N4 1.359(9) .
C13 C14 1.463(10) .
C14 C15 1.398(10) .
C14 C19 1.410(10) .
C15 O1 1.371(9) .
C15 C16 1.374(11) .
C16 C17 1.389(12) .
C16 H16 0.9300 .
C17 C18 1.424(12) .
C17 H17 0.9300 .
C18 C19 1.402(11) .
C18 H18 0.9300 .
C19 H19 0.9300 .
C20 O2 1.251(9) .
C20 O3 1.255(8) .
C20 C21 1.496(9) .
C20 Tb1 2.851(7) .
C21 H21A 0.9600 .
C21 H21B 0.9600 .
C21 H21C 0.9600 .
C22 O5 1.230(7) .
C22 O4 1.259(8) 3_656
C22 C23 1.517(9) .
C22 Tb1 2.883(7) .
C23 H23A 0.9600 .
C23 H23B 0.9600 .
C23 H23C 0.9600 .
C24 O7 1.254(8) .
C24 O6 1.254(8) 3_656
C24 C25 1.493(9) .
C25 H25A 0.9600 .
C25 H25B 0.9600 .
C25 H25C 0.9600 .
N1 Tb1 2.598(5) .
N2 Tb1 2.587(6) .
N4 H4 0.8600 .
O1 H1H 0.8200 .
O2 Tb1 2.527(5) .
O3 Tb1 2.455(5) .
O4 Tb1 2.322(5) .
O4 Tb1 2.606(4) 3_656
O5 Tb1 2.450(5) .
O6 Tb1 2.332(4) .
O7 Tb1 2.323(4) .
Tb1 Tb1 3.9211(8) 3_656

loop_
_geom_hbond_atom_site_label_D
_geom_hbond_atom_site_label_H
_geom_hbond_atom_site_label_A
_geom_hbond_distance_DH
_geom_hbond_distance_HA
_geom_hbond_distance_DA
_geom_hbond_angle_DHA
_geom_hbond_site_symmetry_A
_geom_hbond_publ_flag
O1 H1H N3 0.82 1.86 2.593(8) 148.8 . yes
N4 H4 O2 0.86 1.99 2.836(8) 166.4 3_655 yes
